data_7209888
loop_
_publ_author_name
'W\"ohlert, Susanne'
'Jess, Inke'
'Englert, Ulli'
'N\"ather, Christian'

_publ_section_title
;
 Synthesis and crystal structures of Zn(ii) and Co(ii) coordination
 compounds with ortho substituted pyridine ligands: two structure types
 and polymorphism in the region of their coexistence
;
_journal_issue 26
_journal_name_full CrystEngComm
_journal_page_first 5326
_journal_paper_doi 10.1039/c3ce40208h
_journal_volume 15
_journal_year 2013
_chemical_formula_moiety 'C12 H8 Cl2 N4 S2 Zn'
_chemical_formula_sum 'C12 H8 Cl2 N4 S2 Zn'
_chemical_formula_weight 408.61
_chemical_name_systematic
;
?
;
_space_group_IT_number 19
_symmetry_cell_setting orthorhombic
_symmetry_space_group_name_Hall 'P 2ac 2ab'
_symmetry_space_group_name_H-M 'P 21 21 21'
_atom_sites_solution_hydrogens geom
_atom_sites_solution_primary direct
_atom_sites_solution_secondary difmap
_audit_creation_method SHELXL-97
_cell_angle_alpha 90.00
_cell_angle_beta 90.00
_cell_angle_gamma 90.00
_cell_formula_units_Z 4
_cell_length_a 8.6264(4)
_cell_length_b 12.7738(4)
_cell_length_c 14.6614(4)
_cell_measurement_reflns_used 21176
_cell_measurement_temperature 293(2)
_cell_measurement_theta_max 29.00
_cell_measurement_theta_min 2.11
_cell_volume 1615.57(10)
_computing_cell_refinement 'X-Area (Stoe, 2008)'
_computing_data_reduction 'X-Area (Stoe, 2008)'
_computing_molecular_graphics
;
XP in SHELXTL (Sheldrick, 2008) and Diamond (Brandenburg, 2011)
;
_computing_publication_material 'XCIF in SHELXTL (Sheldrick, 2008)'
_computing_structure_refinement 'SHELXL-97 (Sheldrick, 1997)'
_computing_structure_solution 'SHELXS-97 (Sheldrick, 1990)'
_diffrn_ambient_temperature 293(2)
_diffrn_measured_fraction_theta_full 0.996
_diffrn_measured_fraction_theta_max 0.996
_diffrn_measurement_device_type 'STOE IPDS-2'
_diffrn_measurement_method 'omega scan'
_diffrn_radiation_monochromator graphite
_diffrn_radiation_source 'fine-focus sealed tube'
_diffrn_radiation_type MoK\a
_diffrn_radiation_wavelength 0.71073
_diffrn_reflns_av_R_equivalents 0.0359
_diffrn_reflns_av_sigmaI/netI 0.0211
_diffrn_reflns_limit_h_max 11
_diffrn_reflns_limit_h_min -11
_diffrn_reflns_limit_k_max 17
_diffrn_reflns_limit_k_min -16
_diffrn_reflns_limit_l_max 20
_diffrn_reflns_limit_l_min -18
_diffrn_reflns_number 21176
_diffrn_reflns_theta_full 29.00
_diffrn_reflns_theta_max 29.00
_diffrn_reflns_theta_min 2.11
_diffrn_standards_decay_% 0
_diffrn_standards_interval_time 0
_diffrn_standards_number 0
_exptl_absorpt_coefficient_mu 2.105
_exptl_absorpt_correction_T_max 0.7572
_exptl_absorpt_correction_T_min 0.6238
_exptl_absorpt_correction_type numerical
_exptl_absorpt_process_details 'X-Shape and X-Red32 (Stoe, 2008)'
_exptl_crystal_colour white
_exptl_crystal_density_diffrn 1.680
_exptl_crystal_density_method 'not measured'
_exptl_crystal_description block
_exptl_crystal_F_000 816
_exptl_crystal_size_max 0.1803
_exptl_crystal_size_mid 0.1450
_exptl_crystal_size_min 0.0782
_refine_diff_density_max 0.249
_refine_diff_density_min -0.304
_refine_diff_density_rms 0.039
_refine_ls_abs_structure_details 'Flack H D (1983), Acta Cryst. A39, 876-881'
_refine_ls_abs_structure_Flack 0.000(17)
_refine_ls_extinction_method none
_refine_ls_goodness_of_fit_ref 1.037
_refine_ls_hydrogen_treatment constr
_refine_ls_matrix_type full
_refine_ls_number_parameters 191
_refine_ls_number_reflns 4288
_refine_ls_number_restraints 0
_refine_ls_restrained_S_all 1.037
_refine_ls_R_factor_all 0.0330
_refine_ls_R_factor_gt 0.0283
_refine_ls_shift/su_max 0.001
_refine_ls_shift/su_mean 0.000
_refine_ls_structure_factor_coef Fsqd
_refine_ls_weighting_details 'calc w=1/[\s^2^(Fo^2^)+(0.0316P)^2^+0.1914P] where P=(Fo^2^+2Fc^2^)/3'
_refine_ls_weighting_scheme calc
_refine_ls_wR_factor_gt 0.0618
_refine_ls_wR_factor_ref 0.0637
_reflns_number_gt 3915
_reflns_number_total 4288
_reflns_threshold_expression >2sigma(I)
_cod_data_source_file c3ce40208h.txt
_cod_data_source_block woe2128a
_cod_database_code 7209888

loop_
_symmetry_equiv_pos_as_xyz
'x, y, z'
'-x+1/2, -y, z+1/2'
'-x, y+1/2, -z+1/2'
'x+1/2, -y+1/2, -z'

loop_
_atom_site_label
_atom_site_type_symbol
_atom_site_fract_x
_atom_site_fract_y
_atom_site_fract_z
_atom_site_U_iso_or_equiv
_atom_site_adp_type
_atom_site_occupancy
_atom_site_symmetry_multiplicity
_atom_site_calc_flag
_atom_site_refinement_flags
Zn1 Zn 0.49061(3) 0.261357(18) 0.268217(16) 0.04895(7) Uani 1 1 d .
N2 N 0.4672(3) 0.25017(18) 0.13752(14) 0.0663(5) Uani 1 1 d .
C2 C 0.4654(3) 0.23996(18) 0.05941(16) 0.0552(5) Uani 1 1 d .
S2 S 0.46155(10) 0.22677(7) -0.04965(4) 0.0791(2) Uani 1 1 d .
N1 N 0.2907(2) 0.27995(18) 0.32656(15) 0.0636(5) Uani 1 1 d .
C1 C 0.1581(3) 0.27701(17) 0.33792(14) 0.0507(5) Uani 1 1 d .
S1 S -0.02602(7) 0.27094(6) 0.35396(5) 0.07161(18) Uani 1 1 d .
N10 N 0.5876(2) 0.13413(14) 0.33217(12) 0.0463(4) Uani 1 1 d .
C10 C 0.6927(2) 0.06996(18) 0.29746(15) 0.0492(5) Uani 1 1 d .
C11 C 0.7594(3) -0.01251(19) 0.34438(19) 0.0582(6) Uani 1 1 d .
H11 H 0.8316 -0.0562 0.3167 0.070 Uiso 1 1 calc R
C12 C 0.7147(3) -0.0275(2) 0.43361(19) 0.0637(6) Uani 1 1 d .
H12 H 0.7582 -0.0812 0.4680 0.076 Uiso 1 1 calc R
C13 C 0.6055(3) 0.0373(2) 0.47126(17) 0.0650(7) Uani 1 1 d .
H13 H 0.5734 0.0277 0.5312 0.078 Uiso 1 1 calc R
C14 C 0.5443(3) 0.11627(19) 0.41976(16) 0.0575(6) Uani 1 1 d .
H14 H 0.4699 0.1596 0.4458 0.069 Uiso 1 1 calc R
Cl1 Cl 0.74910(10) 0.09413(7) 0.18739(4) 0.0797(2) Uani 1 1 d .
N20 N 0.6334(2) 0.38921(14) 0.28406(12) 0.0472(4) Uani 1 1 d .
C20 C 0.6587(3) 0.43984(18) 0.36156(16) 0.0514(5) Uani 1 1 d .
C21 C 0.7517(3) 0.52737(19) 0.36998(19) 0.0600(6) Uani 1 1 d .
H21 H 0.7638 0.5611 0.4257 0.072 Uiso 1 1 calc R
C22 C 0.8249(3) 0.5624(2) 0.2934(2) 0.0693(7) Uani 1 1 d .
H22 H 0.8893 0.6206 0.2964 0.083 Uiso 1 1 calc R
C23 C 0.8031(3) 0.5112(2) 0.2114(2) 0.0674(7) Uani 1 1 d .
H23 H 0.8525 0.5342 0.1587 0.081 Uiso 1 1 calc R
C24 C 0.7069(3) 0.4253(2) 0.20944(16) 0.0562(5) Uani 1 1 d .
H24 H 0.6920 0.3909 0.1543 0.067 Uiso 1 1 calc R
Cl2 Cl 0.57071(10) 0.38894(7) 0.45754(4) 0.0775(2) Uani 1 1 d .

loop_
_atom_site_aniso_label
_atom_site_aniso_U_11
_atom_site_aniso_U_22
_atom_site_aniso_U_33
_atom_site_aniso_U_23
_atom_site_aniso_U_13
_atom_site_aniso_U_12
Zn1 0.05306(12) 0.04839(12) 0.04539(11) 0.00225(9) -0.00097(10) -0.00142(11)
N2 0.0812(13) 0.0698(12) 0.0480(9) 0.0012(9) -0.0114(9) 0.0001(12)
C2 0.0596(12) 0.0481(11) 0.0581(12) 0.0051(9) -0.0107(9) 0.0026(10)
S2 0.1012(5) 0.0881(5) 0.0481(3) -0.0038(3) -0.0107(3) 0.0168(4)
N1 0.0545(10) 0.0660(13) 0.0704(12) -0.0034(11) 0.0042(9) 0.0014(9)
C1 0.0617(12) 0.0462(11) 0.0443(10) -0.0025(9) -0.0051(9) 0.0090(10)
S1 0.0491(3) 0.0864(4) 0.0793(4) -0.0176(4) -0.0069(3) 0.0127(3)
N10 0.0517(9) 0.0436(9) 0.0435(8) 0.0002(7) 0.0000(7) -0.0015(7)
C10 0.0497(11) 0.0468(11) 0.0512(11) -0.0043(9) 0.0017(9) -0.0042(9)
C11 0.0627(13) 0.0477(12) 0.0643(14) -0.0022(11) -0.0002(12) 0.0052(11)
C12 0.0723(17) 0.0501(13) 0.0686(15) 0.0102(12) -0.0097(12) 0.0018(11)
C13 0.0838(18) 0.0631(15) 0.0480(12) 0.0114(11) 0.0033(12) 0.0030(13)
C14 0.0708(15) 0.0567(12) 0.0451(10) 0.0031(9) 0.0076(10) 0.0044(11)
Cl1 0.0840(4) 0.1035(6) 0.0515(3) 0.0055(3) 0.0183(3) 0.0235(4)
N20 0.0470(9) 0.0462(9) 0.0484(9) 0.0042(7) 0.0016(7) 0.0028(7)
C20 0.0542(12) 0.0471(11) 0.0527(12) 0.0002(10) -0.0002(10) 0.0037(9)
C21 0.0636(13) 0.0478(12) 0.0687(14) -0.0040(11) -0.0103(12) 0.0013(11)
C22 0.0670(15) 0.0539(13) 0.0870(19) 0.0163(13) -0.0113(14) -0.0094(12)
C23 0.0661(15) 0.0673(15) 0.0687(17) 0.0186(13) 0.0074(13) -0.0068(12)
C24 0.0618(13) 0.0573(13) 0.0496(12) 0.0075(10) 0.0061(10) 0.0004(10)
Cl2 0.0962(5) 0.0869(5) 0.0496(3) -0.0085(3) 0.0121(3) -0.0231(4)

loop_
_atom_type_symbol
_atom_type_description
_atom_type_scat_dispersion_real
_atom_type_scat_dispersion_imag
_atom_type_scat_source
C C 0.0033 0.0016 'International Tables Vol C Tables 4.2.6.8 and 6.1.1.4'
H H 0.0000 0.0000 'International Tables Vol C Tables 4.2.6.8 and 6.1.1.4'
N N 0.0061 0.0033 'International Tables Vol C Tables 4.2.6.8 and 6.1.1.4'
S S 0.1246 0.1234 'International Tables Vol C Tables 4.2.6.8 and 6.1.1.4'
Cl Cl 0.1484 0.1585 'International Tables Vol C Tables 4.2.6.8 and 6.1.1.4'
Zn Zn 0.2839 1.4301 'International Tables Vol C Tables 4.2.6.8 and 6.1.1.4'

loop_
_geom_angle_atom_site_label_1
_geom_angle_atom_site_label_2
_geom_angle_atom_site_label_3
_geom_angle
N2 Zn1 N1 110.72(9)
N2 Zn1 N10 115.89(8)
N1 Zn1 N10 104.94(9)
N2 Zn1 N20 103.47(8)
N1 Zn1 N20 112.65(9)
N10 Zn1 N20 109.40(7)
C2 N2 Zn1 174.3(2)
N2 C2 S2 179.4(2)
C1 N1 Zn1 159.9(2)
N1 C1 S1 179.1(2)
C10 N10 C14 116.6(2)
C10 N10 Zn1 126.40(15)
C14 N10 Zn1 116.92(15)
N10 C10 C11 124.4(2)
N10 C10 Cl1 116.41(17)
C11 C10 Cl1 119.18(18)
C12 C11 C10 117.5(2)
C13 C12 C11 119.4(2)
C14 C13 C12 119.3(2)
N10 C14 C13 122.7(2)
C20 N20 C24 116.9(2)
C20 N20 Zn1 125.61(15)
C24 N20 Zn1 117.52(16)
N20 C20 C21 124.6(2)
N20 C20 Cl2 116.27(18)
C21 C20 Cl2 119.2(2)
C22 C21 C20 117.4(3)
C21 C22 C23 119.9(2)
C24 C23 C22 118.5(2)
N20 C24 C23 122.7(2)

loop_
_geom_bond_atom_site_label_1
_geom_bond_atom_site_label_2
_geom_bond_distance
Zn1 N2 1.932(2)
Zn1 N1 1.939(2)
Zn1 N10 2.0545(17)
Zn1 N20 2.0589(18)
N2 C2 1.153(3)
C2 S2 1.608(2)
N1 C1 1.157(3)
C1 S1 1.608(2)
N10 C10 1.324(3)
N10 C14 1.357(3)
C10 C11 1.383(3)
C10 Cl1 1.714(2)
C11 C12 1.377(4)
C12 C13 1.370(4)
C13 C14 1.366(3)
N20 C20 1.326(3)
N20 C24 1.346(3)
C20 C21 1.381(3)
C20 Cl2 1.726(2)
C21 C22 1.363(4)
C22 C23 1.382(4)
C23 C24 1.376(4)
